data_7100784
loop_
_publ_author_name
'Vivian Yam'
'Chi-Chiu Ko'
'Xiao-Xia Lu'
'Hau-San Tang'
'Jenny Ka-Yan Wong'
'Nianyong Zhu'

_publ_section_title
;
Anion-assisted trans-cis isomerization of
palladium(II) phosphine complexes containing acetanilide functionalities
through hydrogen bonding interactions
;
_journal_name_full 'Chemical Communications'
_journal_paper_doi 10.1039/b418202b
_journal_year 2005
_chemical_formula_moiety 'C40 H30 P1 Pd1'
_chemical_formula_sum 'C72 H108 Cl4 N4 O2 P2 Pd'
_chemical_formula_weight 1371.76
_space_group_IT_number 14
_symmetry_cell_setting monoclinic
_symmetry_space_group_name_Hall '-P 2yn'
_symmetry_space_group_name_H-M 'P 1 21/n 1'
_cell_angle_alpha 90.00
_cell_angle_beta 92.42(3)
_cell_angle_gamma 90.00
_cell_formula_units_Z 2
_cell_length_a 13.641(3)
_cell_length_b 18.267(4)
_cell_length_c 15.156(3)
_cell_measurement_temperature 301(2)
_cell_volume 3773.2(14)
_diffrn_ambient_temperature 301(2)
_exptl_crystal_density_diffrn 1.207
_cod_original_sg_symbol_H-M 'P 21/n'
_cod_database_code 7100784

loop_
_symmetry_equiv_pos_as_xyz
'x, y, z'
'-x+1/2, y+1/2, -z+1/2'
'-x, -y, -z'
'x-1/2, -y-1/2, z-1/2'

loop_
_atom_site_label
_atom_site_type_symbol
_atom_site_fract_x
_atom_site_fract_y
_atom_site_fract_z
_atom_site_U_iso_or_equiv
_atom_site_adp_type
_atom_site_occupancy
_atom_site_symmetry_multiplicity
_atom_site_calc_flag
_atom_site_refinement_flags
_atom_site_disorder_assembly
_atom_site_disorder_group
Pd1 Pd 0.0000 0.0000 1.0000 0.05239(16) Uani 1 2 d S . .
Cl1 Cl 0.10722(9) -0.09622(5) 1.02101(6) 0.0763(3) Uani 1 1 d . . .
Cl2 Cl -0.07618(9) -0.41547(5) 0.81968(7) 0.0794(3) Uani 1 1 d . . .
P1 P 0.03312(7) -0.00586(5) 0.84980(6) 0.0536(2) Uani 1 1 d . . .
O1 O -0.0866(3) -0.26034(19) 0.5240(2) 0.1234(15) Uani 1 1 d . . .
N1 N -0.0885(3) -0.28642(19) 0.6695(2) 0.0710(10) Uani 1 1 d . . .
N2 N -0.3851(3) -0.14766(17) 0.5581(2) 0.0784(10) Uani 1 1 d . . .
C1 C -0.0129(3) -0.08775(18) 0.7941(2) 0.0553(9) Uani 1 1 d . . .
C2 C -0.0415(3) -0.1489(2) 0.8411(2) 0.0648(10) Uani 1 1 d . . .
H2 H -0.0425 -0.1466 0.9024 0.078 Uiso 1 1 calc R . .
C3 C -0.0684(3) -0.2128(2) 0.7985(2) 0.0666(11) Uani 1 1 d . . .
H3 H -0.0882 -0.2527 0.8314 0.080 Uiso 1 1 calc R . .
C4 C -0.0665(3) -0.21864(19) 0.7070(2) 0.0594(10) Uani 1 1 d . . .
C5 C -0.0414(3) -0.1572(2) 0.6600(2) 0.0694(11) Uani 1 1 d . . .
H5 H -0.0412 -0.1592 0.5987 0.083 Uiso 1 1 calc R . .
C6 C -0.0167(3) -0.0931(2) 0.7031(2) 0.0657(11) Uani 1 1 d . . .
H6 H -0.0022 -0.0520 0.6699 0.079 Uiso 1 1 calc R . .
C7 C -0.0954(4) -0.3045(2) 0.5822(3) 0.0832(13) Uani 1 1 d . . .
C8 C -0.1145(4) -0.3845(2) 0.5648(3) 0.0985(16) Uani 1 1 d . . .
H8A H -0.1601 -0.3896 0.5152 0.148 Uiso 1 1 calc R . .
H8B H -0.1415 -0.4065 0.6159 0.148 Uiso 1 1 calc R . .
H8C H -0.0540 -0.4084 0.5521 0.148 Uiso 1 1 calc R . .
C9 C -0.0137(3) 0.06686(19) 0.7777(2) 0.0598(10) Uani 1 1 d . . .
C10 C -0.1138(4) 0.0752(2) 0.7651(3) 0.0762(12) Uani 1 1 d . . .
H10 H -0.1556 0.0445 0.7949 0.091 Uiso 1 1 calc R . .
C11 C -0.1535(4) 0.1287(3) 0.7089(3) 0.0951(16) Uani 1 1 d . . .
H11 H -0.2211 0.1338 0.7004 0.114 Uiso 1 1 calc R . .
C12 C -0.0897(6) 0.1741(3) 0.6657(3) 0.114(2) Uani 1 1 d . . .
H12 H -0.1149 0.2105 0.6284 0.136 Uiso 1 1 calc R . .
C13 C 0.0089(6) 0.1663(3) 0.6770(4) 0.1119(19) Uani 1 1 d . . .
H13 H 0.0509 0.1965 0.6468 0.134 Uiso 1 1 calc R . .
C14 C 0.0461(4) 0.1137(2) 0.7333(3) 0.0823(13) Uani 1 1 d . . .
H14 H 0.1138 0.1094 0.7418 0.099 Uiso 1 1 calc R . .
C15 C 0.1649(3) -0.0035(2) 0.8357(2) 0.0629(10) Uani 1 1 d . . .
C16 C 0.2110(4) -0.0435(3) 0.7737(3) 0.1013(16) Uani 1 1 d . . .
H16 H 0.1760 -0.0777 0.7396 0.122 Uiso 1 1 calc R . .
C17 C 0.3104(4) -0.0330(4) 0.7615(4) 0.132(2) Uani 1 1 d . . .
H17 H 0.3407 -0.0604 0.7186 0.158 Uiso 1 1 calc R . .
C18 C 0.3634(4) 0.0148(4) 0.8091(4) 0.115(2) Uani 1 1 d . . .
H18 H 0.4295 0.0215 0.7988 0.138 Uiso 1 1 calc R . .
C19 C 0.3201(4) 0.0538(4) 0.8732(4) 0.120(2) Uani 1 1 d . . .
H19 H 0.3565 0.0872 0.9073 0.144 Uiso 1 1 calc R . .
C20 C 0.2203(4) 0.0433(3) 0.8874(3) 0.0986(15) Uani 1 1 d . . .
H20 H 0.1914 0.0685 0.9328 0.118 Uiso 1 1 calc R . .
C21 C -0.3337(4) -0.2043(2) 0.5018(3) 0.0957(15) Uani 1 1 d . . .
H21A H -0.2642 -0.2039 0.5181 0.115 Uiso 1 1 calc R . .
H21B H -0.3588 -0.2525 0.5156 0.115 Uiso 1 1 calc R . .
C22 C -0.3459(4) -0.1926(3) 0.4042(4) 0.1074(17) Uani 1 1 d . . .
H22A H -0.3180 -0.1457 0.3885 0.129 Uiso 1 1 calc R . .
H22B H -0.4150 -0.1923 0.3865 0.129 Uiso 1 1 calc R . .
C23 C -0.2939(5) -0.2540(3) 0.3568(4) 0.139(2) Uani 1 1 d . . .
H23A H -0.2265 -0.2568 0.3796 0.166 Uiso 1 1 calc R . .
H23B H -0.3255 -0.3001 0.3698 0.166 Uiso 1 1 calc R . .
C24 C -0.2945(6) -0.2444(4) 0.2628(4) 0.180(4) Uani 1 1 d . . .
H24A H -0.3493 -0.2702 0.2359 0.270 Uiso 1 1 calc R . .
H24B H -0.2346 -0.2633 0.2407 0.270 Uiso 1 1 calc R . .
H24C H -0.2999 -0.1932 0.2490 0.270 Uiso 1 1 calc R . .
C25 C -0.4957(3) -0.1527(3) 0.5452(3) 0.0900(14) Uani 1 1 d . . .
H25A H -0.5245 -0.1154 0.5817 0.108 Uiso 1 1 calc R . .
H25B H -0.5129 -0.1406 0.4842 0.108 Uiso 1 1 calc R . .
C26 C -0.5422(5) -0.2240(3) 0.5656(4) 0.140(3) Uani 1 1 d . . .
H26A H -0.5219 -0.2395 0.6248 0.168 Uiso 1 1 calc R . .
H26B H -0.5218 -0.2610 0.5243 0.168 Uiso 1 1 calc R . .
C27 C -0.6522(7) -0.2153(6) 0.5586(8) 0.262(8) Uani 1 1 d . . .
H27A H -0.6729 -0.2133 0.6190 0.314 Uiso 1 1 calc R . .
H27B H -0.6636 -0.1668 0.5342 0.314 Uiso 1 1 calc R . .
C28 C -0.7081(7) -0.2530(6) 0.5216(5) 0.204(5) Uani 1 1 d . . .
H28A H -0.7077 -0.2431 0.4594 0.306 Uiso 1 1 calc R . .
H28B H -0.7725 -0.2440 0.5424 0.306 Uiso 1 1 calc R . .
H28C H -0.6906 -0.3032 0.5323 0.306 Uiso 1 1 calc R . .
C29 C -0.3506(4) -0.1634(3) 0.6535(3) 0.1005(16) Uani 1 1 d . . .
H29A H -0.3604 -0.2151 0.6650 0.121 Uiso 1 1 calc R . .
H29B H -0.2807 -0.1540 0.6593 0.121 Uiso 1 1 calc R . .
C30 C -0.4002(5) -0.1204(3) 0.7232(3) 0.117(2) Uani 1 1 d . . .
H30A H -0.4648 -0.1404 0.7321 0.140 Uiso 1 1 calc R . .
H30B H -0.4077 -0.0698 0.7046 0.140 Uiso 1 1 calc R . .
C31 C -0.3373(7) -0.1243(4) 0.8097(4) 0.173(3) Uani 1 1 d . . .
H31A H -0.3298 -0.1756 0.8252 0.207 Uiso 1 1 calc R . .
H31B H -0.2726 -0.1059 0.7975 0.207 Uiso 1 1 calc R . .
C32 C -0.3655(10) -0.0915(5) 0.8762(6) 0.312(9) Uani 1 1 d . . .
H32A H -0.3485 -0.0406 0.8725 0.468 Uiso 1 1 calc R . .
H32B H -0.3344 -0.1124 0.9283 0.468 Uiso 1 1 calc R . .
H32C H -0.4354 -0.0963 0.8791 0.468 Uiso 1 1 calc R . .
C33 C -0.3574(4) -0.0704(2) 0.5330(3) 0.0838(13) Uani 1 1 d . . .
H33A H -0.3831 -0.0610 0.4735 0.101 Uiso 1 1 calc R . .
H33B H -0.3894 -0.0367 0.5720 0.101 Uiso 1 1 calc R . .
C34 C -0.2499(4) -0.0539(3) 0.5368(4) 0.1064(17) Uani 1 1 d . . .
H34A H -0.2153 -0.0906 0.5039 0.128 Uiso 1 1 calc R . .
H34B H -0.2248 -0.0552 0.5976 0.128 Uiso 1 1 calc R . .
C35 C -0.2323(6) 0.0208(3) 0.4980(4) 0.137(3) Uani 1 1 d . . .
H35A H -0.2639 0.0232 0.4396 0.164 Uiso 1 1 calc R . .
H35B H -0.2627 0.0575 0.5344 0.164 Uiso 1 1 calc R . .
C36 C -0.1275(7) 0.0388(4) 0.4915(5) 0.185(4) Uani 1 1 d . . .
H36A H -0.0989 0.0475 0.5495 0.278 Uiso 1 1 calc R . .
H36B H -0.1209 0.0818 0.4559 0.278 Uiso 1 1 calc R . .
H36C H -0.0944 -0.0014 0.4648 0.278 Uiso 1 1 calc R . .
H1 H -0.093(3) -0.320(2) 0.705(2) 0.061(12) Uiso 1 1 d . . .

loop_
_atom_site_aniso_label
_atom_site_aniso_U_11
_atom_site_aniso_U_22
_atom_site_aniso_U_33
_atom_site_aniso_U_23
_atom_site_aniso_U_13
_atom_site_aniso_U_12
Pd1 0.0593(3) 0.0475(2) 0.0508(2) -0.00076(17) 0.00722(17) 0.0029(2)
Cl1 0.0949(9) 0.0705(6) 0.0637(6) -0.0009(5) 0.0049(5) 0.0322(6)
Cl2 0.0985(9) 0.0620(6) 0.0790(7) 0.0063(5) 0.0194(6) -0.0017(6)
P1 0.0599(6) 0.0515(5) 0.0498(5) 0.0001(4) 0.0079(4) 0.0001(5)
O1 0.211(5) 0.086(2) 0.070(2) -0.0024(18) -0.019(2) -0.027(2)
N1 0.094(3) 0.055(2) 0.064(2) -0.0008(18) -0.0001(18) -0.0063(19)
N2 0.089(3) 0.058(2) 0.088(2) -0.0031(17) 0.003(2) 0.0028(19)
C1 0.062(3) 0.049(2) 0.055(2) 0.0005(16) 0.0083(17) -0.0003(18)
C2 0.082(3) 0.059(2) 0.054(2) 0.0013(18) 0.0079(19) 0.001(2)
C3 0.085(3) 0.053(2) 0.062(2) 0.0067(18) 0.008(2) -0.004(2)
C4 0.068(3) 0.048(2) 0.063(2) -0.0012(18) 0.0027(18) -0.0016(18)
C5 0.096(3) 0.061(2) 0.051(2) -0.0048(18) 0.004(2) -0.010(2)
C6 0.087(3) 0.055(2) 0.056(2) 0.0062(18) 0.012(2) -0.011(2)
C7 0.097(4) 0.070(3) 0.081(3) -0.006(2) -0.014(3) -0.008(2)
C8 0.128(5) 0.072(3) 0.094(3) -0.018(2) -0.011(3) -0.012(3)
C9 0.071(3) 0.054(2) 0.054(2) -0.0010(17) -0.0007(19) -0.002(2)
C10 0.086(4) 0.078(3) 0.064(2) -0.002(2) 0.001(2) 0.008(2)
C11 0.099(4) 0.100(4) 0.084(3) -0.014(3) -0.024(3) 0.037(3)
C12 0.178(7) 0.071(3) 0.090(4) 0.017(3) -0.021(4) 0.013(4)
C13 0.142(6) 0.081(4) 0.112(4) 0.036(3) -0.006(4) -0.014(4)
C14 0.092(4) 0.070(3) 0.084(3) 0.018(2) -0.003(2) -0.014(3)
C15 0.058(2) 0.071(2) 0.059(2) 0.003(2) 0.0053(18) -0.003(2)
C16 0.069(4) 0.138(5) 0.098(3) -0.040(3) 0.013(3) 0.008(3)
C17 0.068(4) 0.208(7) 0.119(5) -0.052(5) 0.020(3) 0.008(4)
C18 0.059(3) 0.180(6) 0.106(4) -0.001(4) 0.015(3) -0.003(4)
C19 0.072(4) 0.163(6) 0.125(5) -0.017(4) -0.006(3) -0.043(4)
C20 0.084(4) 0.126(4) 0.086(3) -0.025(3) 0.012(3) -0.020(3)
C21 0.099(4) 0.066(3) 0.124(4) -0.010(3) 0.022(3) 0.000(3)
C22 0.107(5) 0.097(4) 0.120(4) -0.038(3) 0.026(3) -0.012(3)
C23 0.169(6) 0.096(4) 0.157(5) -0.027(4) 0.087(5) -0.028(4)
C24 0.245(9) 0.149(6) 0.155(6) -0.050(5) 0.097(6) -0.090(6)
C25 0.077(4) 0.110(4) 0.084(3) -0.025(3) 0.007(2) 0.004(3)
C26 0.138(6) 0.124(5) 0.161(6) -0.063(4) 0.055(5) -0.059(4)
C27 0.143(9) 0.268(12) 0.385(17) -0.215(12) 0.130(10) -0.110(8)
C28 0.164(9) 0.280(12) 0.164(7) -0.088(7) -0.055(6) 0.089(8)
C29 0.127(5) 0.075(3) 0.097(3) 0.017(3) -0.023(3) 0.001(3)
C30 0.186(6) 0.085(3) 0.077(3) -0.003(3) -0.016(3) -0.004(4)
C31 0.289(11) 0.114(5) 0.107(5) 0.000(4) -0.078(6) 0.012(6)
C32 0.54(2) 0.200(10) 0.179(9) -0.089(7) -0.188(12) 0.177(12)
C33 0.100(4) 0.066(3) 0.085(3) 0.001(2) -0.001(3) 0.007(3)
C34 0.115(5) 0.081(3) 0.123(4) -0.007(3) 0.013(3) -0.015(3)
C35 0.178(8) 0.101(4) 0.136(5) 0.001(4) 0.059(5) -0.034(4)
C36 0.212(9) 0.180(7) 0.171(7) -0.038(6) 0.099(6) -0.076(7)

loop_
_geom_bond_atom_site_label_1
_geom_bond_atom_site_label_2
_geom_bond_distance
_geom_bond_site_symmetry_2
_geom_bond_publ_flag
Pd1 Cl1 2.3001(10) . ?
Pd1 Cl1 2.3001(10) 3_557 ?
Pd1 P1 2.3420(10) . ?
Pd1 P1 2.3420(10) 3_557 ?
P1 C1 1.817(3) . ?
P1 C9 1.819(4) . ?
P1 C15 1.820(4) . ?
O1 C7 1.205(5) . ?
N1 C7 1.363(5) . ?
N1 C4 1.390(4) . ?
N2 C33 1.514(5) . ?
N2 C25 1.516(5) . ?
N2 C29 1.528(5) . ?
N2 C21 1.531(5) . ?
C1 C6 1.380(5) . ?
C1 C2 1.390(5) . ?
C2 C3 1.376(5) . ?
C3 C4 1.392(5) . ?
C4 C5 1.380(5) . ?
C5 C6 1.376(5) . ?
C7 C8 1.505(6) . ?
C9 C14 1.378(5) . ?
C9 C10 1.379(5) . ?
C10 C11 1.391(6) . ?
C11 C12 1.387(8) . ?
C12 C13 1.356(8) . ?
C13 C14 1.368(6) . ?
C15 C16 1.365(6) . ?
C15 C20 1.367(6) . ?
C16 C17 1.389(7) . ?
C17 C18 1.328(8) . ?
C18 C19 1.359(7) . ?
C19 C20 1.400(6) . ?
C21 C22 1.497(7) . ?
C22 C23 1.522(7) . ?
C23 C24 1.435(8) . ?
C25 C26 1.487(7) . ?
C26 C27 1.507(11) . ?
C27 C28 1.156(9) . ?
C29 C30 1.500(7) . ?
C30 C31 1.538(7) . ?
C31 C32 1.248(10) . ?
C33 C34 1.496(6) . ?
C34 C35 1.509(7) . ?
C35 C36 1.475(9) . ?
